data_1560159
loop_
_publ_author_name
'Wang, Chi-Hsien'
'Chen, Kai-Jen'
'Wu, Tsung-Huan'
'Chang, Hung-Kai'
'Tsuchido, Yoshitaka'
'Sei, Yoshihisa'
'Chen, Pei-Lin'
'Horie, Masaki'

_publ_section_title
;
 Ring rotation of ferrocene in interlocked molecules in single crystals
;
_journal_issue 11
_journal_name_full 'Chemical Science'
_journal_page_first 3871
_journal_page_last 3875
_journal_paper_doi 10.1039/D0SC06876D
_journal_volume 12
_journal_year 2021
_chemical_formula_sum 'C32 H40 F6 Fe N O6 P'
_chemical_formula_weight 735.47
_chemical_name_systematic '[ferrocenylmethyl(methy) ammonium hexafluorophosphate][dibenzo[18]crown-6 ether]'
_space_group_crystal_system monoclinic
_space_group_IT_number 14
_space_group_name_Hall '-P 2yn'
_space_group_name_H-M_alt 'P 1 21/n 1'
_atom_sites_solution_hydrogens geom
_audit_creation_method SHELXL-2014/6
_audit_update_record
;
2020-09-24 deposited with the CCDC.	2021-01-22 downloaded from the CCDC.
;
_cell_angle_alpha 90
_cell_angle_beta 111.1223(14)
_cell_angle_gamma 90
_cell_formula_units_Z 4
_cell_length_a 10.3328(7)
_cell_length_b 25.4063(17)
_cell_length_c 13.6255(9)
_cell_measurement_reflns_used 1895
_cell_measurement_temperature 250(2)
_cell_measurement_theta_max 22.6576
_cell_measurement_theta_min 2.9114
_cell_volume 3336.6(4)
_computing_cell_refinement 'SAINT V8.34A (Bruker AXS Inc., 2013)'
_computing_data_collection 'Bruker APEX2'
_computing_data_reduction 'SAINT V8.34A (Bruker AXS Inc., 2013)'
_computing_molecular_graphics 'Bruker SHELXTL'
_computing_publication_material 'Bruker SHELXTL'
_computing_structure_refinement 'SHELXL-2014/6 (Sheldrick, 2014)'
_diffrn_ambient_temperature 250(2)
_diffrn_detector_area_resol_mean 8.3333
_diffrn_measured_fraction_theta_full 1.000
_diffrn_measured_fraction_theta_max 0.968
_diffrn_measurement_device_type 'Bruker APEX-II CCD'
_diffrn_measurement_method '\f and \w scans'
_diffrn_radiation_type MoK\a
_diffrn_radiation_wavelength 0.71073
_diffrn_reflns_av_R_equivalents 0.0534
_diffrn_reflns_av_unetI/netI 0.0521
_diffrn_reflns_Laue_measured_fraction_full 1.000
_diffrn_reflns_Laue_measured_fraction_max 0.968
_diffrn_reflns_limit_h_max 13
_diffrn_reflns_limit_h_min -12
_diffrn_reflns_limit_k_max 31
_diffrn_reflns_limit_k_min -32
_diffrn_reflns_limit_l_max 17
_diffrn_reflns_limit_l_min -17
_diffrn_reflns_number 28777
_diffrn_reflns_point_group_measured_fraction_full 1.000
_diffrn_reflns_point_group_measured_fraction_max 0.968
_diffrn_reflns_theta_full 25.242
_diffrn_reflns_theta_max 26.989
_diffrn_reflns_theta_min 1.603
_exptl_absorpt_coefficient_mu 0.577
_exptl_absorpt_correction_T_max 0.9485
_exptl_absorpt_correction_T_min 0.8649
_exptl_absorpt_correction_type multi-scan
_exptl_absorpt_process_details 'SADABS V2014/4 (Bruker AXS Inc.)'
_exptl_crystal_colour Yellow
_exptl_crystal_density_diffrn 1.464
_exptl_crystal_density_meas ?
_exptl_crystal_density_method 'not measured'
_exptl_crystal_description Lump
_exptl_crystal_F_000 1528
_exptl_crystal_recrystallization_method 'Re-crystallisation from solvent: CH2Cl2, diethylether'
_exptl_crystal_size_max 0.25
_exptl_crystal_size_mid 0.20
_exptl_crystal_size_min 0.12
_refine_diff_density_max 1.210
_refine_diff_density_min -0.754
_refine_diff_density_rms 0.080
_refine_ls_extinction_method none
_refine_ls_goodness_of_fit_ref 1.067
_refine_ls_hydrogen_treatment constr
_refine_ls_matrix_type full
_refine_ls_number_parameters 425
_refine_ls_number_reflns 7047
_refine_ls_number_restraints 0
_refine_ls_restrained_S_all 1.067
_refine_ls_R_factor_all 0.1027
_refine_ls_R_factor_gt 0.0668
_refine_ls_shift/su_max 0.003
_refine_ls_shift/su_mean 0.000
_refine_ls_structure_factor_coef Fsqd
_refine_ls_weighting_details 'w=1/[\s^2^(Fo^2^)+(0.1036P)^2^+3.0847P] where P=(Fo^2^+2Fc^2^)/3'
_refine_ls_weighting_scheme calc
_refine_ls_wR_factor_gt 0.1847
_refine_ls_wR_factor_ref 0.2085
_reflns_Friedel_coverage 0.000
_reflns_number_gt 4559
_reflns_number_total 7047
_reflns_threshold_expression 'I > 2\s(I)'
_cod_data_source_file d0sc06876d3.cif
_cod_data_source_block 170933VT250
_cod_depositor_comments
;
The following automatic conversions were performed:

data item '_exptl_crystal_density_meas' value 'not measured' was
changed to '?' -- the value is perceived as not measured.

Automatic conversion script
Id: cif_fix_values 7556 2019-12-06 15:28:31Z antanas 

 Adding full bibliography for 1560152--1560177.cif.
;
_cod_original_sg_symbol_H-M 'P 21/n'
_cod_database_code 1560159
_shelx_space_group_comment
;
The symmetry employed for this shelxl refinement is uniquely defined
by the following loop, which should always be used as a source of
symmetry information in preference to the above space-group names.
They are only intended as comments.
;
_shelxl_version_number 2014/6

loop_
_space_group_symop_operation_xyz
'x, y, z'
'-x+1/2, y+1/2, -z+1/2'
'-x, -y, -z'
'x-1/2, -y-1/2, z-1/2'

loop_
_atom_site_label
_atom_site_type_symbol
_atom_site_fract_x
_atom_site_fract_y
_atom_site_fract_z
_atom_site_U_iso_or_equiv
_atom_site_adp_type
_atom_site_occupancy
_atom_site_site_symmetry_order
_atom_site_calc_flag
_atom_site_refinement_flags_posn
_atom_site_refinement_flags_adp
_atom_site_refinement_flags_occupancy
_atom_site_disorder_assembly
_atom_site_disorder_group
C1 C 0.8729(9) 0.4939(2) 0.0646(5) 0.077(2) Uani 1 1 d . . . . .
H1 H 0.8940 0.5238 0.0261 0.092 Uiso 1 1 calc R U . . .
C2 C 0.9709(6) 0.4640(3) 0.1364(5) 0.082(2) Uani 1 1 d . . . . .
H2 H 1.0728 0.4663 0.1559 0.098 Uiso 1 1 calc R U . . .
C3 C 0.8944(11) 0.4264(2) 0.1753(4) 0.102(3) Uani 1 1 d . . . . .
H3 H 0.9314 0.3969 0.2250 0.123 Uiso 1 1 calc R U . . .
C4 C 0.7547(8) 0.4389(2) 0.1175(5) 0.0773(19) Uani 1 1 d . . . . .
H4 H 0.6737 0.4205 0.1240 0.093 Uiso 1 1 calc R U . . .
C5 C 0.7475(8) 0.4795(3) 0.0547(5) 0.0823(19) Uani 1 1 d . . . . .
H5 H 0.6608 0.4962 0.0077 0.099 Uiso 1 1 calc R U . . .
C6 C 0.7654(5) 0.56745(15) 0.2328(3) 0.0402(9) Uani 1 1 d . . . . .
C7 C 0.7429(5) 0.52596(17) 0.2948(3) 0.0455(10) Uani 1 1 d . . . . .
H7 H 0.6518 0.5122 0.2915 0.055 Uiso 1 1 calc R U . . .
C8 C 0.8743(6) 0.50762(18) 0.3615(3) 0.0559(13) Uani 1 1 d . . . . .
H8 H 0.8912 0.4785 0.4128 0.067 Uiso 1 1 calc R U . . .
C9 C 0.9775(6) 0.53766(18) 0.3414(4) 0.0577(13) Uani 1 1 d . . . . .
H9 H 1.0790 0.5330 0.3763 0.069 Uiso 1 1 calc R U . . .
C10 C 0.9117(5) 0.57458(16) 0.2625(3) 0.0455(10) Uani 1 1 d . . . . .
H10 H 0.9582 0.6008 0.2327 0.055 Uiso 1 1 calc R U . . .
C11 C 0.6594(5) 0.59705(16) 0.1467(3) 0.0450(10) Uani 1 1 d . . . . .
H11A H 0.5776 0.5746 0.1155 0.054 Uiso 1 1 calc R U . . .
H11B H 0.6970 0.6049 0.0918 0.054 Uiso 1 1 calc R U . . .
C12 C 0.5462(5) 0.68303(18) 0.0918(3) 0.0545(12) Uani 1 1 d . . . . .
H12A H 0.6082 0.6895 0.0540 0.082 Uiso 1 1 calc R U . . .
H12B H 0.5233 0.7161 0.1170 0.082 Uiso 1 1 calc R U . . .
H12C H 0.4620 0.6664 0.0451 0.082 Uiso 1 1 calc R U . . .
C13 C 0.3762(5) 0.5829(2) 0.3229(4) 0.0547(12) Uani 1 1 d . . . . .
H13A H 0.3217 0.6116 0.3369 0.066 Uiso 1 1 calc R U . . .
H13B H 0.3689 0.5521 0.3638 0.066 Uiso 1 1 calc R U . . .
C14 C 0.3234(5) 0.57015(17) 0.2090(4) 0.0550(12) Uani 1 1 d . . . . .
H14A H 0.3816 0.5428 0.1954 0.066 Uiso 1 1 calc R U . . .
H14B H 0.2286 0.5565 0.1881 0.066 Uiso 1 1 calc R U . . .
C15 C 0.2106(4) 0.64955(16) 0.1290(3) 0.0409(9) Uani 1 1 d . . . . .
C16 C 0.0798(5) 0.63294(19) 0.0663(3) 0.0497(11) Uani 1 1 d . . . . .
H16 H 0.0664 0.5987 0.0383 0.060 Uiso 1 1 calc R U . . .
C17 C -0.0328(5) 0.6673(2) 0.0445(4) 0.0601(13) Uani 1 1 d . . . . .
H17 H -0.1226 0.6563 0.0027 0.072 Uiso 1 1 calc R U . . .
C18 C -0.0100(5) 0.7170(2) 0.0849(4) 0.0609(13) Uani 1 1 d . . . . .
H18 H -0.0854 0.7403 0.0701 0.073 Uiso 1 1 calc R U . . .
C19 C 0.1210(5) 0.73410(19) 0.1470(4) 0.0526(11) Uani 1 1 d . . . . .
H19 H 0.1339 0.7688 0.1729 0.063 Uiso 1 1 calc R U . . .
C20 C 0.2330(5) 0.70034(16) 0.1711(3) 0.0426(10) Uani 1 1 d . . . . .
C21 C 0.3910(5) 0.76597(17) 0.2699(4) 0.0548(12) Uani 1 1 d . . . . .
H21A H 0.3289 0.7759 0.3068 0.066 Uiso 1 1 calc R U . . .
H21B H 0.3726 0.7894 0.2092 0.066 Uiso 1 1 calc R U . . .
C22 C 0.5374(5) 0.77154(18) 0.3415(4) 0.0531(12) Uani 1 1 d . . . . .
H22A H 0.5523 0.8068 0.3726 0.064 Uiso 1 1 calc R U . . .
H22B H 0.5577 0.7458 0.3987 0.064 Uiso 1 1 calc R U . . .
C23 C 0.7656(5) 0.77825(17) 0.3453(4) 0.0553(12) Uani 1 1 d . . . . .
H23A H 0.7942 0.7629 0.4159 0.066 Uiso 1 1 calc R U . . .
H23B H 0.7721 0.8166 0.3523 0.066 Uiso 1 1 calc R U . . .
C24 C 0.8582(5) 0.75900(17) 0.2903(4) 0.0540(12) Uani 1 1 d . . . . .
H24A H 0.8211 0.7701 0.2165 0.065 Uiso 1 1 calc R U . . .
H24B H 0.9508 0.7744 0.3232 0.065 Uiso 1 1 calc R U . . .
C25 C 0.9643(4) 0.68360(15) 0.3898(3) 0.0378(9) Uani 1 1 d . . . . .
C26 C 1.1042(5) 0.68845(18) 0.4110(4) 0.0488(11) Uani 1 1 d . . . . .
H26 H 1.1353 0.7071 0.3641 0.059 Uiso 1 1 calc R U . . .
C27 C 1.1996(5) 0.66627(19) 0.5005(4) 0.0563(12) Uani 1 1 d . . . . .
H27 H 1.2953 0.6699 0.5149 0.068 Uiso 1 1 calc R U . . .
C28 C 1.1527(5) 0.6388(2) 0.5683(4) 0.0580(13) Uani 1 1 d . . . . .
H28 H 1.2169 0.6235 0.6292 0.070 Uiso 1 1 calc R U . . .
C29 C 1.0133(5) 0.63345(18) 0.5477(3) 0.0497(11) Uani 1 1 d . . . . .
H29 H 0.9832 0.6143 0.5946 0.060 Uiso 1 1 calc R U . . .
C30 C 0.9160(4) 0.65591(15) 0.4586(3) 0.0369(9) Uani 1 1 d . . . . .
C31 C 0.7271(5) 0.61836(18) 0.4946(3) 0.0465(10) Uani 1 1 d . . . . .
H31A H 0.7647 0.6300 0.5681 0.056 Uiso 1 1 calc R U . . .
H31B H 0.7587 0.5823 0.4912 0.056 Uiso 1 1 calc R U . . .
C32 C 0.5719(5) 0.61998(19) 0.4548(3) 0.0502(11) Uani 1 1 d . . . . .
H32A H 0.5380 0.5998 0.5018 0.060 Uiso 1 1 calc R U . . .
H32B H 0.5405 0.6565 0.4536 0.060 Uiso 1 1 calc R U . . .
F1 F 0.3620(5) 0.3424(2) 0.1485(4) 0.147(2) Uani 1 1 d . . . . .
F2 F 0.2732(7) 0.3806(3) 0.2490(6) 0.189(3) Uani 1 1 d . . . . .
F3 F 0.3057(9) 0.4244(3) 0.1250(4) 0.227(4) Uani 1 1 d . . . . .
F4 F 0.4271(9) 0.44159(18) 0.2874(5) 0.225(4) Uani 1 1 d . . . . .
F5 F 0.5248(8) 0.3917(4) 0.1970(10) 0.279(5) Uani 1 1 d . . . . .
F6 F 0.4728(7) 0.3581(2) 0.3163(4) 0.163(2) Uani 1 1 d . . . . .
Fe1 Fe 0.85458(6) 0.50044(2) 0.20739(4) 0.03635(19) Uani 1 1 d . . . . .
N1 N 0.6152(4) 0.64784(12) 0.1824(2) 0.0378(7) Uani 1 1 d . . . . .
H1A H 0.5564 0.6408 0.2160 0.045 Uiso 1 1 calc R U . . .
H1B H 0.6900 0.6642 0.2281 0.045 Uiso 1 1 calc R U . . .
O1 O 0.5178(3) 0.59842(12) 0.3518(2) 0.0468(7) Uani 1 1 d . . . . .
O2 O 0.3242(3) 0.61620(11) 0.1478(2) 0.0475(7) Uani 1 1 d . . . . .
O3 O 0.3655(3) 0.71251(11) 0.2349(2) 0.0496(8) Uani 1 1 d . . . . .
O4 O 0.6272(3) 0.76333(12) 0.2856(2) 0.0491(8) Uani 1 1 d . . . . .
O5 O 0.8677(3) 0.70247(10) 0.2960(2) 0.0425(7) Uani 1 1 d . . . . .
O6 O 0.7752(3) 0.65234(11) 0.4309(2) 0.0411(7) Uani 1 1 d . . . . .
P1 P 0.39628(14) 0.39471(6) 0.21796(11) 0.0580(4) Uani 1 1 d . . . . .

loop_
_atom_site_aniso_label
_atom_site_aniso_U_11
_atom_site_aniso_U_22
_atom_site_aniso_U_33
_atom_site_aniso_U_23
_atom_site_aniso_U_13
_atom_site_aniso_U_12
C1 0.140(7) 0.051(3) 0.061(3) -0.007(2) 0.064(4) 0.007(4)
C2 0.052(3) 0.108(5) 0.088(4) -0.059(4) 0.027(3) 0.006(3)
C3 0.223(9) 0.042(3) 0.035(3) 0.005(2) 0.037(4) 0.061(4)
C4 0.112(5) 0.065(4) 0.079(4) -0.040(3) 0.063(4) -0.040(4)
C5 0.101(5) 0.081(4) 0.053(3) -0.027(3) 0.015(3) 0.018(4)
C6 0.057(3) 0.0330(19) 0.034(2) -0.0015(16) 0.020(2) 0.0068(19)
C7 0.063(3) 0.045(2) 0.041(2) 0.0006(18) 0.033(2) 0.006(2)
C8 0.091(4) 0.047(3) 0.031(2) 0.0039(18) 0.024(2) 0.024(3)
C9 0.065(3) 0.052(3) 0.043(2) -0.014(2) 0.003(2) 0.013(3)
C10 0.050(3) 0.036(2) 0.050(2) -0.0106(18) 0.017(2) 0.000(2)
C11 0.056(3) 0.042(2) 0.033(2) -0.0051(17) 0.013(2) 0.010(2)
C12 0.067(3) 0.053(3) 0.037(2) 0.007(2) 0.011(2) 0.023(2)
C13 0.046(3) 0.055(3) 0.064(3) 0.006(2) 0.021(2) -0.001(2)
C14 0.052(3) 0.033(2) 0.071(3) -0.004(2) 0.011(2) -0.006(2)
C15 0.044(2) 0.044(2) 0.036(2) -0.0013(17) 0.0160(19) 0.003(2)
C16 0.050(3) 0.059(3) 0.039(2) -0.006(2) 0.015(2) -0.007(2)
C17 0.042(3) 0.092(4) 0.046(3) 0.012(3) 0.016(2) 0.000(3)
C18 0.053(3) 0.081(4) 0.052(3) 0.015(3) 0.021(2) 0.019(3)
C19 0.061(3) 0.053(3) 0.049(3) 0.003(2) 0.024(2) 0.016(2)
C20 0.050(3) 0.046(2) 0.034(2) -0.0022(17) 0.018(2) 0.004(2)
C21 0.067(3) 0.036(2) 0.064(3) -0.012(2) 0.025(3) 0.004(2)
C22 0.068(3) 0.040(2) 0.052(3) -0.017(2) 0.022(2) -0.006(2)
C23 0.061(3) 0.034(2) 0.061(3) -0.007(2) 0.009(2) -0.004(2)
C24 0.051(3) 0.038(2) 0.068(3) 0.014(2) 0.016(2) -0.003(2)
C25 0.046(2) 0.0311(19) 0.033(2) -0.0025(15) 0.0106(18) -0.0005(18)
C26 0.046(3) 0.046(2) 0.056(3) -0.005(2) 0.020(2) -0.006(2)
C27 0.035(2) 0.060(3) 0.066(3) -0.010(2) 0.008(2) -0.002(2)
C28 0.053(3) 0.059(3) 0.048(3) -0.003(2) 0.000(2) 0.005(2)
C29 0.053(3) 0.051(3) 0.037(2) 0.0040(19) 0.007(2) -0.001(2)
C30 0.040(2) 0.0354(19) 0.0331(19) -0.0047(16) 0.0101(17) -0.0015(18)
C31 0.055(3) 0.053(2) 0.031(2) 0.0031(18) 0.015(2) -0.007(2)
C32 0.056(3) 0.060(3) 0.041(2) -0.004(2) 0.024(2) -0.006(2)
F1 0.139(4) 0.156(4) 0.108(3) -0.047(3) -0.004(3) 0.050(3)
F2 0.197(6) 0.201(6) 0.232(7) 0.013(5) 0.154(6) -0.034(5)
F3 0.375(10) 0.163(5) 0.106(4) 0.077(4) 0.041(5) 0.138(6)
F4 0.398(11) 0.059(3) 0.156(5) -0.041(3) 0.023(6) -0.025(4)
F5 0.156(6) 0.330(11) 0.431(14) -0.047(10) 0.203(8) -0.073(7)
F6 0.214(6) 0.123(4) 0.098(3) 0.010(3) -0.008(4) 0.046(4)
Fe1 0.0481(4) 0.0309(3) 0.0336(3) -0.0033(2) 0.0191(3) 0.0028(3)
N1 0.0442(19) 0.0368(17) 0.0301(16) -0.0027(13) 0.0108(15) 0.0036(15)
O1 0.0419(16) 0.0565(18) 0.0441(16) -0.0087(14) 0.0180(14) -0.0038(14)
O2 0.0487(18) 0.0380(15) 0.0554(18) -0.0095(13) 0.0181(15) 0.0007(14)
O3 0.0519(19) 0.0361(15) 0.0541(18) -0.0139(13) 0.0108(15) 0.0026(14)
O4 0.0528(19) 0.0471(17) 0.0443(17) -0.0096(13) 0.0137(15) 0.0001(15)
O5 0.0510(18) 0.0359(15) 0.0398(15) 0.0047(12) 0.0152(14) -0.0020(13)
O6 0.0410(16) 0.0472(16) 0.0343(14) 0.0076(12) 0.0125(12) 0.0020(14)
P1 0.0475(7) 0.0626(8) 0.0618(8) 0.0098(6) 0.0173(6) 0.0030(6)

loop_
_atom_type_symbol
_atom_type_description
_atom_type_scat_dispersion_real
_atom_type_scat_dispersion_imag
_atom_type_scat_source
C C 0.0033 0.0016 'International Tables Vol C Tables 4.2.6.8 and 6.1.1.4'
H H 0.0000 0.0000 'International Tables Vol C Tables 4.2.6.8 and 6.1.1.4'
N N 0.0061 0.0033 'International Tables Vol C Tables 4.2.6.8 and 6.1.1.4'
O O 0.0106 0.0060 'International Tables Vol C Tables 4.2.6.8 and 6.1.1.4'
F F 0.0171 0.0103 'International Tables Vol C Tables 4.2.6.8 and 6.1.1.4'
P P 0.1023 0.0942 'International Tables Vol C Tables 4.2.6.8 and 6.1.1.4'
Fe Fe 0.3463 0.8444 'International Tables Vol C Tables 4.2.6.8 and 6.1.1.4'

loop_
_geom_angle_atom_site_label_1
_geom_angle_atom_site_label_2
_geom_angle_atom_site_label_3
_geom_angle
_geom_angle_site_symmetry_1
_geom_angle_site_symmetry_3
_geom_angle_publ_flag
C5 C1 C2 111.8(6) . . ?
C5 C1 Fe1 71.9(3) . . ?
C2 C1 Fe1 70.0(3) . . ?
C5 C1 H1 124.1 . . ?
C2 C1 H1 124.1 . . ?
Fe1 C1 H1 124.1 . . ?
C1 C2 C3 105.5(6) . . ?
C1 C2 Fe1 70.8(3) . . ?
C3 C2 Fe1 68.4(3) . . ?
C1 C2 H2 127.2 . . ?
C3 C2 H2 127.2 . . ?
Fe1 C2 H2 127.2 . . ?
C4 C3 C2 103.3(5) . . ?
C4 C3 Fe1 70.2(3) . . ?
C2 C3 Fe1 69.2(3) . . ?
C4 C3 H3 128.2 . . ?
C2 C3 H3 128.2 . . ?
Fe1 C3 H3 128.2 . . ?
C5 C4 C3 110.1(6) . . ?
C5 C4 Fe1 71.7(3) . . ?
C3 C4 Fe1 68.9(3) . . ?
C5 C4 H4 124.9 . . ?
C3 C4 H4 124.9 . . ?
Fe1 C4 H4 124.9 . . ?
C1 C5 C4 109.2(7) . . ?
C1 C5 Fe1 70.7(4) . . ?
C4 C5 Fe1 70.3(3) . . ?
C1 C5 H5 125.4 . . ?
C4 C5 H5 125.4 . . ?
Fe1 C5 H5 125.4 . . ?
C7 C6 C10 108.0(4) . . ?
C7 C6 C11 127.7(4) . . ?
C10 C6 C11 124.2(4) . . ?
C7 C6 Fe1 70.1(2) . . ?
C10 C6 Fe1 69.8(2) . . ?
C11 C6 Fe1 122.8(3) . . ?
C8 C7 C6 107.6(4) . . ?
C8 C7 Fe1 69.9(2) . . ?
C6 C7 Fe1 68.9(2) . . ?
C8 C7 H7 126.2 . . ?
C6 C7 H7 126.2 . . ?
Fe1 C7 H7 126.2 . . ?
C7 C8 C9 108.3(4) . . ?
C7 C8 Fe1 69.6(2) . . ?
C9 C8 Fe1 69.6(3) . . ?
C7 C8 H8 125.9 . . ?
C9 C8 H8 125.9 . . ?
Fe1 C8 H8 125.9 . . ?
C10 C9 C8 108.5(4) . . ?
C10 C9 Fe1 69.6(2) . . ?
C8 C9 Fe1 69.8(3) . . ?
C10 C9 H9 125.7 . . ?
C8 C9 H9 125.7 . . ?
Fe1 C9 H9 125.7 . . ?
C9 C10 C6 107.7(4) . . ?
C9 C10 Fe1 70.1(3) . . ?
C6 C10 Fe1 69.0(2) . . ?
C9 C10 H10 126.2 . . ?
C6 C10 H10 126.2 . . ?
Fe1 C10 H10 126.2 . . ?
C6 C11 N1 113.6(3) . . ?
C6 C11 H11A 108.8 . . ?
N1 C11 H11A 108.8 . . ?
C6 C11 H11B 108.8 . . ?
N1 C11 H11B 108.8 . . ?
H11A C11 H11B 107.7 . . ?
N1 C12 H12A 109.5 . . ?
N1 C12 H12B 109.5 . . ?
H12A C12 H12B 109.5 . . ?
N1 C12 H12C 109.5 . . ?
H12A C12 H12C 109.5 . . ?
H12B C12 H12C 109.5 . . ?
O1 C13 C14 107.6(4) . . ?
O1 C13 H13A 110.2 . . ?
C14 C13 H13A 110.2 . . ?
O1 C13 H13B 110.2 . . ?
C14 C13 H13B 110.2 . . ?
H13A C13 H13B 108.5 . . ?
O2 C14 C13 110.6(4) . . ?
O2 C14 H14A 109.5 . . ?
C13 C14 H14A 109.5 . . ?
O2 C14 H14B 109.5 . . ?
C13 C14 H14B 109.5 . . ?
H14A C14 H14B 108.1 . . ?
C16 C15 O2 120.0(4) . . ?
C16 C15 C20 121.2(4) . . ?
O2 C15 C20 118.8(4) . . ?
C15 C16 C17 119.7(5) . . ?
C15 C16 H16 120.2 . . ?
C17 C16 H16 120.2 . . ?
C18 C17 C16 118.9(5) . . ?
C18 C17 H17 120.5 . . ?
C16 C17 H17 120.5 . . ?
C17 C18 C19 121.7(5) . . ?
C17 C18 H18 119.2 . . ?
C19 C18 H18 119.2 . . ?
C20 C19 C18 120.2(5) . . ?
C20 C19 H19 119.9 . . ?
C18 C19 H19 119.9 . . ?
O3 C20 C19 124.9(4) . . ?
O3 C20 C15 116.7(4) . . ?
C19 C20 C15 118.4(4) . . ?
O3 C21 C22 109.3(4) . . ?
O3 C21 H21A 109.8 . . ?
C22 C21 H21A 109.8 . . ?
O3 C21 H21B 109.8 . . ?
C22 C21 H21B 109.8 . . ?
H21A C21 H21B 108.3 . . ?
O4 C22 C21 110.1(4) . . ?
O4 C22 H22A 109.6 . . ?
C21 C22 H22A 109.6 . . ?
O4 C22 H22B 109.6 . . ?
C21 C22 H22B 109.6 . . ?
H22A C22 H22B 108.2 . . ?
O4 C23 C24 108.7(4) . . ?
O4 C23 H23A 110.0 . . ?
C24 C23 H23A 110.0 . . ?
O4 C23 H23B 110.0 . . ?
C24 C23 H23B 110.0 . . ?
H23A C23 H23B 108.3 . . ?
O5 C24 C23 110.1(4) . . ?
O5 C24 H24A 109.6 . . ?
C23 C24 H24A 109.7 . . ?
O5 C24 H24B 109.7 . . ?
C23 C24 H24B 109.7 . . ?
H24A C24 H24B 108.2 . . ?
C26 C25 O5 120.9(4) . . ?
C26 C25 C30 120.4(4) . . ?
O5 C25 C30 118.4(4) . . ?
C25 C26 C27 120.8(4) . . ?
C25 C26 H26 119.6 . . ?
C27 C26 H26 119.6 . . ?
C28 C27 C26 119.1(4) . . ?
C28 C27 H27 120.5 . . ?
C26 C27 H27 120.5 . . ?
C29 C28 C27 120.7(4) . . ?
C29 C28 H28 119.6 . . ?
C27 C28 H28 119.6 . . ?
C28 C29 C30 120.9(4) . . ?
C28 C29 H29 119.5 . . ?
C30 C29 H29 119.5 . . ?
O6 C30 C29 125.2(4) . . ?
O6 C30 C25 116.7(3) . . ?
C29 C30 C25 118.1(4) . . ?
O6 C31 C32 108.9(3) . . ?
O6 C31 H31A 109.9 . . ?
C32 C31 H31A 109.9 . . ?
O6 C31 H31B 109.9 . . ?
C32 C31 H31B 109.9 . . ?
H31A C31 H31B 108.3 . . ?
O1 C32 C31 109.7(3) . . ?
O1 C32 H32A 109.7 . . ?
C31 C32 H32A 109.7 . . ?
O1 C32 H32B 109.7 . . ?
C31 C32 H32B 109.7 . . ?
H32A C32 H32B 108.2 . . ?
C3 Fe1 C2 42.4(3) . . ?
C3 Fe1 C6 165.3(3) . . ?
C2 Fe1 C6 148.6(3) . . ?
C3 Fe1 C4 40.9(3) . . ?
C2 Fe1 C4 67.5(2) . . ?
C6 Fe1 C4 126.1(3) . . ?
C3 Fe1 C1 67.5(2) . . ?
C2 Fe1 C1 39.3(3) . . ?
C6 Fe1 C1 116.0(2) . . ?
C4 Fe1 C1 63.9(2) . . ?
C3 Fe1 C10 153.3(3) . . ?
C2 Fe1 C10 117.2(2) . . ?
C6 Fe1 C10 41.19(17) . . ?
C4 Fe1 C10 162.7(3) . . ?
C1 Fe1 C10 108.3(2) . . ?
C3 Fe1 C7 128.9(3) . . ?
C2 Fe1 C7 170.2(3) . . ?
C6 Fe1 C7 40.95(16) . . ?
C4 Fe1 C7 109.1(2) . . ?
C1 Fe1 C7 148.6(3) . . ?
C10 Fe1 C7 68.90(18) . . ?
C3 Fe1 C9 121.2(3) . . ?
C2 Fe1 C9 110.8(2) . . ?
C6 Fe1 C9 68.43(18) . . ?
C4 Fe1 C9 156.3(3) . . ?
C1 Fe1 C9 130.7(3) . . ?
C10 Fe1 C9 40.28(18) . . ?
C7 Fe1 C9 68.4(2) . . ?
C3 Fe1 C5 67.2(3) . . ?
C2 Fe1 C5 65.8(3) . . ?
C6 Fe1 C5 106.3(2) . . ?
C4 Fe1 C5 38.0(3) . . ?
C1 Fe1 C5 37.4(3) . . ?
C10 Fe1 C5 126.5(2) . . ?
C7 Fe1 C5 117.7(3) . . ?
C9 Fe1 C5 164.8(3) . . ?
C3 Fe1 C8 110.82(19) . . ?
C2 Fe1 C8 132.6(3) . . ?
C6 Fe1 C8 68.41(16) . . ?
C4 Fe1 C8 122.1(2) . . ?
C1 Fe1 C8 169.7(3) . . ?
C10 Fe1 C8 68.27(19) . . ?
C7 Fe1 C8 40.48(19) . . ?
C9 Fe1 C8 40.6(2) . . ?
C5 Fe1 C8 152.4(3) . . ?
C12 N1 C11 111.0(3) . . ?
C12 N1 H1A 109.4 . . ?
C11 N1 H1A 109.4 . . ?
C12 N1 H1B 109.4 . . ?
C11 N1 H1B 109.4 . . ?
H1A N1 H1B 108.0 . . ?
C32 O1 C13 112.2(3) . . ?
C15 O2 C14 114.8(3) . . ?
C20 O3 C21 116.6(3) . . ?
C22 O4 C23 112.0(3) . . ?
C25 O5 C24 113.9(3) . . ?
C30 O6 C31 116.1(3) . . ?
F5 P1 F3 101.4(6) . . ?
F5 P1 F4 99.5(5) . . ?
F3 P1 F4 93.5(4) . . ?
F5 P1 F2 162.7(5) . . ?
F3 P1 F2 91.4(5) . . ?
F4 P1 F2 91.2(5) . . ?
F5 P1 F6 85.6(5) . . ?
F3 P1 F6 171.3(5) . . ?
F4 P1 F6 90.3(3) . . ?
F2 P1 F6 80.7(4) . . ?
F5 P1 F1 82.2(4) . . ?
F3 P1 F1 88.8(3) . . ?
F4 P1 F1 176.8(4) . . ?
F2 P1 F1 86.5(4) . . ?
F6 P1 F1 87.1(3) . . ?

loop_
_geom_bond_atom_site_label_1
_geom_bond_atom_site_label_2
_geom_bond_distance
_geom_bond_site_symmetry_2
_geom_bond_publ_flag
C1 C5 1.306(9) . ?
C1 C2 1.359(9) . ?
C1 Fe1 2.028(5) . ?
C1 H1 0.9900 . ?
C2 C3 1.456(10) . ?
C2 Fe1 2.018(5) . ?
C2 H2 0.9900 . ?
C3 C4 1.409(10) . ?
C3 Fe1 2.007(5) . ?
C3 H3 0.9900 . ?
C4 C5 1.325(9) . ?
C4 Fe1 2.025(5) . ?
C4 H4 0.9900 . ?
C5 Fe1 2.043(6) . ?
C5 H5 0.9900 . ?
C6 C7 1.422(6) . ?
C6 C10 1.428(6) . ?
C6 C11 1.488(6) . ?
C6 Fe1 2.024(4) . ?
C7 C8 1.413(7) . ?
C7 Fe1 2.040(4) . ?
C7 H7 0.9900 . ?
C8 C9 1.417(7) . ?
C8 Fe1 2.044(4) . ?
C8 H8 0.9900 . ?
C9 C10 1.404(6) . ?
C9 Fe1 2.042(4) . ?
C9 H9 0.9900 . ?
C10 Fe1 2.035(4) . ?
C10 H10 0.9900 . ?
C11 N1 1.507(5) . ?
C11 H11A 0.9800 . ?
C11 H11B 0.9800 . ?
C12 N1 1.482(5) . ?
C12 H12A 0.9700 . ?
C12 H12B 0.9700 . ?
C12 H12C 0.9700 . ?
C13 O1 1.427(5) . ?
C13 C14 1.484(7) . ?
C13 H13A 0.9800 . ?
C13 H13B 0.9800 . ?
C14 O2 1.439(5) . ?
C14 H14A 0.9800 . ?
C14 H14B 0.9800 . ?
C15 C16 1.379(6) . ?
C15 O2 1.395(5) . ?
C15 C20 1.397(6) . ?
C16 C17 1.397(7) . ?
C16 H16 0.9400 . ?
C17 C18 1.366(7) . ?
C17 H17 0.9400 . ?
C18 C19 1.383(7) . ?
C18 H18 0.9400 . ?
C19 C20 1.382(6) . ?
C19 H19 0.9400 . ?
C20 O3 1.367(5) . ?
C21 O3 1.432(5) . ?
C21 C22 1.482(7) . ?
C21 H21A 0.9800 . ?
C21 H21B 0.9800 . ?
C22 O4 1.413(5) . ?
C22 H22A 0.9800 . ?
C22 H22B 0.9800 . ?
C23 O4 1.419(5) . ?
C23 C24 1.494(7) . ?
C23 H23A 0.9800 . ?
C23 H23B 0.9800 . ?
C24 O5 1.440(5) . ?
C24 H24A 0.9800 . ?
C24 H24B 0.9800 . ?
C25 C26 1.373(6) . ?
C25 O5 1.393(5) . ?
C25 C30 1.400(5) . ?
C26 C27 1.382(6) . ?
C26 H26 0.9400 . ?
C27 C28 1.378(7) . ?
C27 H27 0.9400 . ?
C28 C29 1.372(7) . ?
C28 H28 0.9400 . ?
C29 C30 1.390(6) . ?
C29 H29 0.9400 . ?
C30 O6 1.368(5) . ?
C31 O6 1.434(5) . ?
C31 C32 1.496(6) . ?
C31 H31A 0.9800 . ?
C31 H31B 0.9800 . ?
C32 O1 1.420(5) . ?
C32 H32A 0.9800 . ?
C32 H32B 0.9800 . ?
F1 P1 1.595(5) . ?
F2 P1 1.520(5) . ?
F3 P1 1.482(5) . ?
F4 P1 1.483(5) . ?
F5 P1 1.457(6) . ?
F6 P1 1.589(5) . ?
N1 H1A 0.9000 . ?
N1 H1B 0.9000 . ?
